data_7114142
loop_
_publ_author_name
'Shi, Jing-min'
'Xu, Wen'
'Liu, Qing-yun'
'Liu, Feng-ling'
'Huang, Zhen-li'
'Lei, Hong'
'Yu, Wen-tao'
'Fang, Qi'

_publ_section_title
;
 Polynitrile-bridged two-dimensional crystal: Eu(iii) complex with strong
 fluorescence emission and NLO property
;
_journal_issue 7
_journal_name_full 'Chemical Communications'
_journal_page_first 756
_journal_paper_doi 10.1039/b200894g
_journal_year 2002
_chemical_formula_sum 'C12 H14 Eu N9 O7'
_chemical_formula_weight 548.28
_chemical_name_systematic
; 
? 
;
_space_group_IT_number 9
_symmetry_cell_setting monoclinic
_symmetry_space_group_name_Hall 'C -2yc'
_symmetry_space_group_name_H-M 'C 1 c 1'
_atom_sites_solution_hydrogens geom
_atom_sites_solution_primary direct
_atom_sites_solution_secondary difmap
_audit_creation_method SHELXL-97
_cell_angle_alpha 90.00
_cell_angle_beta 113.713(2)
_cell_angle_gamma 90.00
_cell_formula_units_Z 4
_cell_length_a 15.949(3)
_cell_length_b 8.2517(15)
_cell_length_c 15.587(3)
_cell_measurement_reflns_used 4302
_cell_measurement_temperature 301(2)
_cell_measurement_theta_max 26.296
_cell_measurement_theta_min 2.79
_cell_volume 1878.2(6)
_computing_cell_refinement 'Bruker SMART'
_computing_data_collection 'Bruker SMART'
_computing_data_reduction 'Bruker SHELXTL'
_computing_molecular_graphics 'Bruker SHELXTL'
_computing_publication_material 'Bruker SHELXTL'
_computing_structure_refinement 'SHELXL-97 (Sheldrick, 1997)'
_computing_structure_solution 'SHELXS-97 (Sheldrick, 1990)'
_diffrn_ambient_temperature 301(2)
_diffrn_measured_fraction_theta_full 0.968
_diffrn_measured_fraction_theta_max 0.968
_diffrn_measurement_device_type 'CCD area detector'
_diffrn_measurement_method 'phi and omega scans'
_diffrn_radiation_monochromator graphite
_diffrn_radiation_source 'fine-focus sealed tube'
_diffrn_radiation_type MoK\a
_diffrn_radiation_wavelength 0.71073
_diffrn_reflns_av_R_equivalents 0.0221
_diffrn_reflns_av_sigmaI/netI 0.0230
_diffrn_reflns_limit_h_max 13
_diffrn_reflns_limit_h_min -18
_diffrn_reflns_limit_k_max 9
_diffrn_reflns_limit_k_min -9
_diffrn_reflns_limit_l_max 18
_diffrn_reflns_limit_l_min -18
_diffrn_reflns_number 4211
_diffrn_reflns_theta_full 25.01
_diffrn_reflns_theta_max 25.01
_diffrn_reflns_theta_min 2.84
_exptl_absorpt_coefficient_mu 3.397
_exptl_absorpt_correction_T_max 0.5498
_exptl_absorpt_correction_T_min 0.2814
_exptl_absorpt_correction_type multi-scan
_exptl_absorpt_process_details sadabs
_exptl_crystal_colour yellowish
_exptl_crystal_density_diffrn 1.939
_exptl_crystal_density_method 'not measured'
_exptl_crystal_description prism
_exptl_crystal_F_000 1072
_exptl_crystal_size_max 0.50
_exptl_crystal_size_mid 0.40
_exptl_crystal_size_min 0.20
_refine_diff_density_max 0.762
_refine_diff_density_min -0.745
_refine_diff_density_rms 0.081
_refine_ls_abs_structure_details 'Flack H D (1983), Acta Cryst. A39, 876-881'
_refine_ls_abs_structure_Flack 0.55(2)
_refine_ls_extinction_method none
_refine_ls_goodness_of_fit_ref 1.031
_refine_ls_hydrogen_treatment mixed
_refine_ls_matrix_type full
_refine_ls_number_parameters 318
_refine_ls_number_reflns 2537
_refine_ls_number_restraints 23
_refine_ls_restrained_S_all 1.026
_refine_ls_R_factor_all 0.0251
_refine_ls_R_factor_gt 0.0247
_refine_ls_shift/su_max 0.000
_refine_ls_shift/su_mean 0.000
_refine_ls_structure_factor_coef Fsqd
_refine_ls_weighting_details 'calc w=1/[\s^2^(Fo^2^)+(0.0446P)^2^+2.9477P] where P=(Fo^2^+2Fc^2^)/3'
_refine_ls_weighting_scheme calc
_refine_ls_wR_factor_gt 0.0625
_refine_ls_wR_factor_ref 0.0629
_reflns_number_gt 2486
_reflns_number_total 2537
_reflns_threshold_expression >2sigma(I)
_cod_data_source_file b200894g.txt
_cod_data_source_block 010917a
_cod_depositor_comments
;
The following automatic conversions were performed:

'_symmetry_cell_setting' value 'Monoclinic' changed to 'monoclinic'
according to
/usr/data/users/saulius/automatic-downloads/retrospective/RSC/lib/dictionaries/cif_core.dic
dictionary named 'cif_core.dic' version 2.4.2 from 2011-04-26.

Automatic conversion script
Id: cif_fix_values 2281 2013-09-26 08:29:07Z andrius 
;
_cod_original_sg_symbol_H-M Cc
_cod_database_code 7114142

loop_
_symmetry_equiv_pos_as_xyz
'x, y, z'
'x, -y, z+1/2'
'x+1/2, y+1/2, z'
'x+1/2, -y+1/2, z+1/2'

loop_
_atom_site_label
_atom_site_type_symbol
_atom_site_fract_x
_atom_site_fract_y
_atom_site_fract_z
_atom_site_U_iso_or_equiv
_atom_site_adp_type
_atom_site_occupancy
_atom_site_symmetry_multiplicity
_atom_site_calc_flag
_atom_site_refinement_flags
Eu1 Eu 0.52155(10) 0.26009(2) -0.00225(9) 0.02085(10) Uani 1 1 d .
N1 N 0.2909(5) 0.6242(12) 0.1462(4) 0.040(2) Uani 1 1 d D
N2 N 0.3797(5) 0.3710(9) 0.0145(4) 0.0310(14) Uani 1 1 d .
N3 N 0.0851(7) 0.2737(8) -0.0784(7) 0.057(2) Uani 1 1 d .
N4 N 0.7410(5) 0.9118(8) 0.3115(4) 0.0479(16) Uani 1 1 d D
N5 N 0.5932(5) 0.5014(10) 0.0931(4) 0.0420(17) Uani 1 1 d .
N6 N 0.8764(6) 0.6631(13) 0.2232(6) 0.058(2) Uani 1 1 d .
N7 N 0.8944(6) 0.3580(13) 0.0556(6) 0.055(2) Uani 1 1 d D
N8 N 0.6500(5) 0.3429(9) -0.0459(4) 0.0332(15) Uani 1 1 d .
N9 N 0.7363(7) 0.7010(10) -0.2012(5) 0.058(3) Uani 1 1 d .
O1 O 0.1400(3) 0.5936(5) 0.0799(3) 0.0299(9) Uani 1 1 d .
O2 O 0.5968(4) 0.8227(6) 0.2368(3) 0.0440(12) Uani 1 1 d .
O3 O 0.9287(3) 0.5409(6) -0.0329(4) 0.0402(11) Uani 1 1 d .
O4 O 0.4643(4) 0.4879(7) -0.1139(3) 0.0352(12) Uani 1 1 d D
O5 O 0.4976(4) 0.1437(7) -0.1528(3) 0.0382(12) Uani 1 1 d D
O6 O 0.5239(5) 0.2114(11) 0.1600(5) 0.0587(19) Uani 1 1 d D
O7 O 0.9881(4) 0.9543(6) 0.7239(3) 0.0425(11) Uani 1 1 d D
C1 C 0.2164(4) 0.5526(7) 0.0840(4) 0.0258(13) Uani 1 1 d .
C2 C 0.2268(5) 0.4329(8) 0.0233(5) 0.0312(14) Uani 1 1 d .
C3 C 0.3098(5) 0.3985(9) 0.0189(4) 0.0269(15) Uani 1 1 d .
C4 C 0.1472(5) 0.3422(10) -0.0347(5) 0.0289(16) Uani 1 1 d .
C5 C 0.6784(6) 0.8158(10) 0.2507(5) 0.0307(16) Uani 1 1 d .
C6 C 0.7114(5) 0.6957(8) 0.2029(4) 0.0299(13) Uani 1 1 d .
C7 C 0.6462(5) 0.5899(7) 0.1417(4) 0.0302(13) Uani 1 1 d .
C8 C 0.8031(6) 0.6775(9) 0.2168(5) 0.0355(15) Uani 1 1 d .
C9 C 0.8689(5) 0.4623(7) -0.0149(4) 0.0335(14) Uani 1 1 d .
C10 C 0.7755(5) 0.4920(7) -0.0720(5) 0.0312(14) Uani 1 1 d .
C11 C 0.7056(5) 0.4086(9) -0.0576(4) 0.0274(15) Uani 1 1 d .
C12 C 0.7523(5) 0.6104(10) -0.1449(5) 0.0278(18) Uani 1 1 d .
H1 H 0.346(3) 0.578(9) 0.168(4) 0.05(2) Uiso 1 1 d D
H2 H 0.282(4) 0.686(8) 0.188(3) 0.008(16) Uiso 1 1 d D
H3 H 0.716(4) 0.994(5) 0.329(5) 0.034(18) Uiso 1 1 d D
H4 H 0.793(4) 0.936(9) 0.307(8) 0.10(4) Uiso 1 1 d D
H5 H 0.93(3) 0.34(4) 0.115(8) 0.4(3) Uiso 1 1 d D
H6 H 0.89(2) 0.28(2) 0.017(16) 0.23(16) Uiso 1 1 d D
H7 H 0.513(3) 0.542(8) -0.112(5) 0.05(2) Uiso 1 1 d D
H8 H 0.418(5) 0.494(17) -0.170(4) 0.14(5) Uiso 1 1 d D
H9 H 0.550(3) 0.162(11) -0.160(6) 0.05(2) Uiso 1 1 d D
H10 H 0.450(4) 0.19(2) -0.197(8) 0.18(8) Uiso 1 1 d D
H11 H 0.550(5) 0.115(4) 0.179(5) 0.03(2) Uiso 1 1 d D
H12 H 0.486(19) 0.24(2) 0.187(19) 0.3(2) Uiso 1 1 d D
H13 H 0.962(8) 1.028(14) 0.680(7) 0.15(6) Uiso 1 1 d D
H14 H 1.036(4) 0.907(9) 0.718(5) 0.05(2) Uiso 1 1 d D

loop_
_atom_site_aniso_label
_atom_site_aniso_U_11
_atom_site_aniso_U_22
_atom_site_aniso_U_33
_atom_site_aniso_U_23
_atom_site_aniso_U_13
_atom_site_aniso_U_12
Eu1 0.01716(16) 0.02502(13) 0.02353(14) -0.0002(2) 0.01149(10) -0.0002(3)
N1 0.032(4) 0.060(6) 0.033(3) -0.014(4) 0.017(3) 0.003(4)
N2 0.029(3) 0.041(4) 0.023(3) -0.005(2) 0.010(2) 0.003(3)
N3 0.043(5) 0.045(3) 0.082(6) -0.012(3) 0.022(5) 0.000(3)
N4 0.053(5) 0.047(4) 0.047(4) -0.014(3) 0.023(4) -0.012(3)
N5 0.040(4) 0.045(4) 0.039(3) -0.012(3) 0.014(3) -0.005(3)
N6 0.038(5) 0.074(6) 0.065(5) -0.014(4) 0.023(4) -0.005(4)
N7 0.048(5) 0.055(5) 0.067(5) 0.019(4) 0.027(4) 0.009(4)
N8 0.026(3) 0.038(3) 0.038(3) 0.008(3) 0.016(3) 0.001(3)
N9 0.086(7) 0.043(4) 0.041(4) 0.000(3) 0.020(4) -0.014(4)
O1 0.022(2) 0.040(2) 0.036(2) 0.0016(18) 0.0192(19) 0.0056(18)
O2 0.048(4) 0.050(3) 0.043(3) -0.007(2) 0.028(3) 0.002(3)
O3 0.029(3) 0.038(2) 0.067(3) -0.004(2) 0.033(3) -0.013(2)
O4 0.034(3) 0.035(3) 0.034(2) 0.003(2) 0.011(2) -0.002(2)
O5 0.044(3) 0.045(3) 0.040(3) -0.016(2) 0.032(3) -0.015(2)
O6 0.030(4) 0.113(6) 0.042(3) 0.027(3) 0.023(3) 0.026(4)
O7 0.032(3) 0.058(3) 0.043(3) 0.012(2) 0.021(2) 0.003(2)
C1 0.021(3) 0.035(3) 0.025(3) 0.014(2) 0.013(3) 0.003(3)
C2 0.020(4) 0.042(4) 0.032(3) 0.011(3) 0.011(3) 0.004(3)
C3 0.023(4) 0.028(3) 0.030(3) 0.004(3) 0.010(3) 0.005(3)
C4 0.024(4) 0.023(3) 0.043(4) -0.003(3) 0.016(3) 0.001(3)
C5 0.037(5) 0.034(4) 0.029(3) -0.004(3) 0.021(3) -0.005(3)
C6 0.037(4) 0.028(3) 0.031(3) -0.006(2) 0.020(3) -0.002(3)
C7 0.034(4) 0.032(3) 0.032(3) 0.000(2) 0.021(3) -0.003(3)
C8 0.040(5) 0.033(4) 0.035(3) -0.010(3) 0.018(3) -0.009(3)
C9 0.037(4) 0.030(3) 0.034(3) -0.003(2) 0.016(3) 0.000(3)
C10 0.026(4) 0.033(3) 0.036(3) -0.003(3) 0.014(3) -0.008(3)
C11 0.024(4) 0.031(3) 0.028(3) -0.002(3) 0.011(3) 0.000(3)
C12 0.030(4) 0.023(4) 0.032(4) -0.007(3) 0.013(3) -0.011(3)

loop_
_atom_type_symbol
_atom_type_description
_atom_type_scat_dispersion_real
_atom_type_scat_dispersion_imag
_atom_type_scat_source
C C 0.0033 0.0016 'International Tables Vol C Tables 4.2.6.8 and 6.1.1.4'
H H 0.0000 0.0000 'International Tables Vol C Tables 4.2.6.8 and 6.1.1.4'
N N 0.0061 0.0033 'International Tables Vol C Tables 4.2.6.8 and 6.1.1.4'
O O 0.0106 0.0060 'International Tables Vol C Tables 4.2.6.8 and 6.1.1.4'
Eu Eu -0.1578 3.6682 'International Tables Vol C Tables 4.2.6.8 and 6.1.1.4'

loop_
_geom_angle_atom_site_label_1
_geom_angle_atom_site_label_2
_geom_angle_atom_site_label_3
_geom_angle
_geom_angle_site_symmetry_1
_geom_angle_site_symmetry_3
O3 Eu1 O1 87.78(19) 3_445 3_545
O3 Eu1 O5 69.10(18) 3_445 .
O1 Eu1 O5 94.49(19) 3_545 .
O3 Eu1 N5 151.1(2) 3_445 .
O1 Eu1 N5 94.0(2) 3_545 .
O5 Eu1 N5 139.2(2) . .
O3 Eu1 O4 115.7(2) 3_445 .
O1 Eu1 O4 147.68(19) 3_545 .
O5 Eu1 O4 75.5(2) . .
N5 Eu1 O4 76.22(17) . .
O3 Eu1 N8 134.4(2) 3_445 .
O1 Eu1 N8 74.4(2) 3_545 .
O5 Eu1 N8 70.8(2) . .
N5 Eu1 N8 73.3(2) . .
O4 Eu1 N8 73.3(2) . .
O3 Eu1 O6 80.3(2) 3_445 .
O1 Eu1 O6 70.6(2) 3_545 .
O5 Eu1 O6 146.5(3) . .
N5 Eu1 O6 73.2(3) . .
O4 Eu1 O6 132.3(2) . .
N8 Eu1 O6 128.8(2) . .
O3 Eu1 N2 77.1(2) 3_445 .
O1 Eu1 N2 136.98(18) 3_545 .
O5 Eu1 N2 116.2(2) . .
N5 Eu1 N2 82.2(2) . .
O4 Eu1 N2 72.99(19) . .
N8 Eu1 N2 142.00(17) . .
O6 Eu1 N2 67.3(2) . .
C3 N2 Eu1 169.9(7) . .
C7 N5 Eu1 162.2(7) . .
C11 N8 Eu1 166.0(6) . .
C1 O1 Eu1 140.4(4) . 3_455
C9 O3 Eu1 147.6(4) . 3
O1 C1 N1 119.1(6) . .
O1 C1 C2 122.1(6) . .
N1 C1 C2 118.9(7) . .
C3 C2 C1 123.1(7) . .
C3 C2 C4 118.9(7) . .
C1 C2 C4 118.0(6) . .
N2 C3 C2 179.1(8) . .
N3 C4 C2 178.6(9) . .
O2 C5 N4 122.5(7) . .
O2 C5 C6 120.9(7) . .
N4 C5 C6 116.6(8) . .
C8 C6 C7 118.9(6) . .
C8 C6 C5 124.3(6) . .
C7 C6 C5 116.8(6) . .
N5 C7 C6 178.6(7) . .
N6 C8 C6 176.4(8) . .
O3 C9 N7 120.3(7) . .
O3 C9 C10 117.7(6) . .
N7 C9 C10 122.0(7) . .
C11 C10 C9 121.1(6) . .
C11 C10 C12 119.6(7) . .
C9 C10 C12 119.3(6) . .
N8 C11 C10 179.7(8) . .
N9 C12 C10 178.4(9) . .

loop_
_geom_bond_atom_site_label_1
_geom_bond_atom_site_label_2
_geom_bond_distance
_geom_bond_site_symmetry_2
Eu1 O3 2.263(4) 3_445
Eu1 O1 2.270(4) 3_545
Eu1 O5 2.419(5) .
Eu1 N5 2.473(8) .
Eu1 O4 2.474(6) .
Eu1 N8 2.499(7) .
Eu1 O6 2.546(6) .
Eu1 N2 2.550(7) .
N1 C1 1.333(10) .
N2 C3 1.165(9) .
N3 C4 1.106(12) .
N4 C5 1.327(10) .
N5 C7 1.143(9) .
N6 C8 1.139(10) .
N7 C9 1.325(10) .
N8 C11 1.115(9) .
N9 C12 1.102(10) .
O1 C1 1.241(7) .
O1 Eu1 2.270(4) 3_455
O2 C5 1.232(10) .
O3 C9 1.275(8) .
O3 Eu1 2.263(4) 3
C1 C2 1.423(9) .
C2 C3 1.382(10) .
C2 C4 1.437(11) .
C5 C6 1.460(10) .
C6 C8 1.398(11) .
C6 C7 1.399(9) .
C9 C10 1.415(10) .
C10 C11 1.404(10) .
C10 C12 1.429(11) .

loop_
_geom_hbond_atom_site_label_D
_geom_hbond_atom_site_label_H
_geom_hbond_atom_site_label_A
_geom_hbond_distance_DH
_geom_hbond_distance_HA
_geom_hbond_distance_DA
_geom_hbond_angle_DHA
_geom_hbond_site_symmetry_A
N1 H1 O7 0.889(10) 2.10(3) 2.952(9) 162(7) 4_464
N1 H2 N9 0.891(10) 2.31(2) 3.188(10) 167(7) 4_465
N4 H3 N9 0.888(10) 2.61(6) 3.200(11) 125(5) 2_575
N4 H4 O4 0.888(11) 2.58(6) 3.374(9) 150(10) 4_565
N7 H5 O2 0.890(11) 2.6(3) 3.338(11) 146(40) 3_545
O4 H7 N3 0.889(11) 2.18(5) 2.953(10) 145(7) 3
O5 H9 O2 0.891(11) 2.04(5) 2.781(7) 140(7) 2_564
O6 H11 O2 0.891(11) 2.58(2) 3.457(9) 169(7) 1_545
O6 H12 N6 0.891(11) 2.13(15) 2.920(11) 147(24) 3_445
O7 H13 O6 0.889(11) 2.44(12) 3.064(10) 128(12) 4_565
O7 H14 O2 0.889(11) 2.10(5) 2.827(8) 139(7) 4_565
